data_7235409
loop_
_publ_author_name
'Fowler, Drew A.'
'Pfeiffer, Constance R.'
'Teat, Simon J.'
'Beavers, Christine M.'
'Baker, Gary A.'
'Atwood, Jerry L.'

_publ_section_title
;
 Illuminating host--guest cocrystallization between pyrogallol[4]arenes
 and the ionic liquid 1-ethyl-3-methylimidazolium ethylsulfate
;
_journal_issue 27
_journal_name_full CrystEngComm
_journal_page_first 6010
_journal_paper_doi 10.1039/C4CE00359D
_journal_volume 16
_journal_year 2014
_chemical_formula_moiety 'C44 H56 O12, C6 H11 N2, H O4 S, 2(H2 O)'
_chemical_formula_sum 'C50 H72 N2 O18 S'
_chemical_formula_weight 1021.16
_chemical_name_common pgc4emimace
_space_group_IT_number 14
_space_group_name_Hall '-P 2ybc'
_space_group_name_H-M_alt 'P 1 21/c 1'
_symmetry_cell_setting monoclinic
_symmetry_space_group_name_H-M 'P 1 21/c 1'
_atom_sites_solution_hydrogens geom
_atom_sites_solution_primary direct
_atom_sites_solution_secondary difmap
_audit_creation_method SHELXL-97
_cell_angle_alpha 90.00
_cell_angle_beta 96.533(6)
_cell_angle_gamma 90.00
_cell_formula_units_Z 4
_cell_length_a 21.075(9)
_cell_length_b 12.796(6)
_cell_length_c 18.229(8)
_cell_measurement_reflns_used 2389
_cell_measurement_temperature 173(2)
_cell_measurement_theta_max 24.27
_cell_measurement_theta_min 2.25
_cell_volume 4884(4)
_computing_cell_refinement 'APEX2 (Bruker AXS, 2008)'
_computing_data_collection 'APEX2 (Bruker AXS, 2008)'
_computing_data_reduction 'APEX2 (Bruker AXS, 2008)'
_computing_molecular_graphics 'X-Seed (Atwood & Barbour, 2003; Barbour, 2001)'
_computing_publication_material 'X-Seed (Atwood & Barbour, 2003; Barbour, 2001)'
_computing_structure_refinement 'SHELXL-97 (Sheldrick, 1997)'
_computing_structure_solution 'SHELXS-97 (Sheldrick, 1997)'
_diffrn_ambient_temperature 173(2)
_diffrn_measured_fraction_theta_full 0.975
_diffrn_measured_fraction_theta_max 0.975
_diffrn_measurement_device_type 'Bruker APEXII CCD area detector'
_diffrn_measurement_method 'omega scans'
_diffrn_radiation_monochromator graphite
_diffrn_radiation_source 'fine-focus sealed tube'
_diffrn_radiation_type MoK\a
_diffrn_radiation_wavelength 0.71073
_diffrn_reflns_av_R_equivalents 0.0000
_diffrn_reflns_av_sigmaI/netI 0.1696
_diffrn_reflns_limit_h_max 24
_diffrn_reflns_limit_h_min 0
_diffrn_reflns_limit_k_max 0
_diffrn_reflns_limit_k_min -15
_diffrn_reflns_limit_l_max 21
_diffrn_reflns_limit_l_min -21
_diffrn_reflns_number 8413
_diffrn_reflns_theta_full 25.01
_diffrn_reflns_theta_max 25.01
_diffrn_reflns_theta_min 1.87
_exptl_absorpt_coefficient_mu 0.145
_exptl_absorpt_correction_T_max 0.9956
_exptl_absorpt_correction_T_min 0.9577
_exptl_absorpt_correction_type multi-scan
_exptl_absorpt_process_details Bruker-SADABS
_exptl_crystal_colour colorless
_exptl_crystal_density_diffrn 1.389
_exptl_crystal_density_method 'not measured'
_exptl_crystal_description plate
_exptl_crystal_F_000 2184
_exptl_crystal_size_max 0.30
_exptl_crystal_size_mid 0.20
_exptl_crystal_size_min 0.03
_refine_diff_density_max 0.521
_refine_diff_density_min -0.839
_refine_diff_density_rms 0.114
_refine_ls_extinction_method none
_refine_ls_goodness_of_fit_ref 1.024
_refine_ls_hydrogen_treatment noref
_refine_ls_matrix_type full
_refine_ls_number_parameters 662
_refine_ls_number_reflns 8413
_refine_ls_number_restraints 0
_refine_ls_restrained_S_all 1.024
_refine_ls_R_factor_all 0.2169
_refine_ls_R_factor_gt 0.0934
_refine_ls_shift/su_max 0.000
_refine_ls_shift/su_mean 0.000
_refine_ls_structure_factor_coef Fsqd
_refine_ls_weighting_details
;
calc w=1/[\s^2^(Fo^2^)+(0.1319P)^2^+0.0000P] where P=(Fo^2^+2Fc^2^)/3
;
_refine_ls_weighting_scheme calc
_refine_ls_wR_factor_gt 0.2099
_refine_ls_wR_factor_ref 0.2636
_reflns_number_gt 3996
_reflns_number_total 8413
_reflns_threshold_expression >2sigma(I)
_cod_data_source_file c4ce00359d1.cif
_cod_data_source_block F:\xtals\Completed\pgc4emimace\twin.CIF
_cod_original_sg_symbol_H-M P21/c
_cod_database_code 7235409

loop_
_symmetry_equiv_pos_as_xyz
'x, y, z'
'-x, y+1/2, -z+1/2'
'-x, -y, -z'
'x, -y-1/2, z-1/2'

loop_
_atom_site_label
_atom_site_type_symbol
_atom_site_fract_x
_atom_site_fract_y
_atom_site_fract_z
_atom_site_U_iso_or_equiv
_atom_site_adp_type
_atom_site_occupancy
_atom_site_symmetry_multiplicity
_atom_site_calc_flag
_atom_site_refinement_flags
O1 O 0.3092(2) 0.1433(3) 0.6566(3) 0.0218(11) Uani 1 1 d .
H1 H 0.3481 0.1518 0.6709 0.026 Uiso 1 1 calc R
C1 C 0.2250(3) -0.0919(5) 0.5889(4) 0.0173(15) Uani 1 1 d .
H2 H 0.1832 -0.1116 0.5685 0.021 Uiso 1 1 calc R
N1I N 0.4728(3) -0.1639(4) 0.4517(3) 0.0278(14) Uani 1 1 d .
C1I C 0.4887(3) -0.0848(6) 0.4064(4) 0.0297(18) Uani 1 1 d .
H1I H 0.5263 -0.0809 0.3823 0.036 Uiso 1 1 calc R
S1S S 0.47045(8) 0.24290(13) 0.25650(9) 0.0194(4) Uani 1 1 d .
O1S O 0.5062(2) 0.1468(3) 0.2532(3) 0.0260(12) Uani 1 1 d .
O1W O 0.4918(2) -0.0009(4) 0.1337(3) 0.0244(11) Uani 1 1 d .
C2 C 0.2711(3) -0.1686(5) 0.6014(3) 0.0185(15) Uani 1 1 d .
N2I N 0.3961(3) -0.0505(4) 0.4443(3) 0.0227(13) Uani 1 1 d .
C2I C 0.4418(3) -0.0140(5) 0.4021(4) 0.0270(17) Uani 1 1 d .
H2I H 0.4402 0.0496 0.3751 0.032 Uiso 1 1 calc R
O2S O 0.4371(2) 0.2321(4) 0.3287(3) 0.0297(12) Uani 1 1 d .
O2W O 0.3536(2) 0.3904(4) 0.3337(3) 0.0302(12) Uani 1 1 d .
O8 O 0.3808(2) 0.0234(4) 0.2328(3) 0.0252(11) Uani 1 1 d .
H8 H 0.3807 0.0126 0.1873 0.030 Uiso 1 1 calc R
C3 C 0.3328(3) -0.1375(5) 0.6298(3) 0.0167(15) Uani 1 1 d .
C3I C 0.4167(3) -0.1429(5) 0.4729(4) 0.0259(17) Uani 1 1 d .
H3I H 0.3942 -0.1861 0.5035 0.031 Uiso 1 1 calc R
O3S O 0.4203(2) 0.2511(3) 0.1955(2) 0.0250(11) Uani 1 1 d .
O5 O 0.4206(2) -0.4743(3) 0.4641(2) 0.0210(11) Uani 1 1 d .
H5 H 0.4360 -0.4800 0.4237 0.025 Uiso 1 1 calc R
C4 C 0.3455(3) -0.0346(5) 0.6510(4) 0.0188(15) Uani 1 1 d .
C4I C 0.5079(3) -0.2624(6) 0.4671(4) 0.0319(18) Uani 1 1 d .
H4I1 H 0.5013 -0.3077 0.4229 0.038 Uiso 1 1 calc R
H4I2 H 0.4900 -0.2991 0.5080 0.038 Uiso 1 1 calc R
O4S O 0.5107(2) 0.3353(3) 0.2665(3) 0.0247(11) Uani 1 1 d .
O12 O 0.2508(2) 0.3080(3) 0.5766(2) 0.0231(11) Uani 1 1 d .
H12 H 0.2665 0.2678 0.6103 0.028 Uiso 1 1 calc R
C5 C 0.2979(3) 0.0398(5) 0.6387(4) 0.0182(15) Uani 1 1 d .
C5I C 0.5776(3) -0.2469(6) 0.4875(4) 0.0372(19) Uani 1 1 d .
H5I1 H 0.5955 -0.2093 0.4478 0.056 Uiso 1 1 calc R
H5I2 H 0.5986 -0.3151 0.4948 0.056 Uiso 1 1 calc R
H5I3 H 0.5847 -0.2063 0.5332 0.056 Uiso 1 1 calc R
O2 O 0.40352(19) -0.0038(3) 0.6835(3) 0.0228(11) Uani 1 1 d .
H13 H 0.4300 -0.0524 0.6811 0.027 Uiso 1 1 calc R
C6 C 0.2371(3) 0.0137(5) 0.6052(3) 0.0171(15) Uani 1 1 d .
C6I C 0.3349(3) -0.0032(6) 0.4549(4) 0.0337(19) Uani 1 1 d .
H6I1 H 0.3047 -0.0579 0.4654 0.050 Uiso 1 1 calc R
H6I2 H 0.3181 0.0344 0.4100 0.050 Uiso 1 1 calc R
H6I3 H 0.3407 0.0458 0.4965 0.050 Uiso 1 1 calc R
O6 O 0.3767(2) -0.3920(3) 0.3289(2) 0.0249(11) Uani 1 1 d .
H6 H 0.3797 -0.3363 0.3024 0.030 Uiso 1 1 d .
C7 C 0.1877(3) 0.0998(5) 0.5867(3) 0.0163(15) Uani 1 1 d .
H9 H 0.1937 0.1531 0.6270 0.020 Uiso 1 1 calc R
O4 O 0.3669(2) -0.4189(4) 0.5864(2) 0.0267(12) Uani 1 1 d .
H4 H 0.4004 -0.4527 0.5820 0.032 Uiso 1 1 calc R
C8 C 0.1816(3) 0.1074(5) 0.4465(3) 0.0161(15) Uani 1 1 d .
H11 H 0.1623 0.0401 0.4451 0.019 Uiso 1 1 calc R
C9 C 0.2004(3) 0.1534(5) 0.5148(4) 0.0201(15) Uani 1 1 d .
O10 O 0.2276(2) 0.3036(3) 0.3170(3) 0.0295(12) Uani 1 1 d .
H10 H 0.2549 0.3514 0.3252 0.035 Uiso 1 1 calc R
C10 C 0.2305(3) 0.2507(5) 0.5148(4) 0.0248(16) Uani 1 1 d .
C11 C 0.2397(3) 0.2994(5) 0.4497(4) 0.0216(16) Uani 1 1 d .
C12 C 0.2194(3) 0.2536(5) 0.3828(3) 0.0180(15) Uani 1 1 d .
O9 O 0.2869(2) 0.1582(3) 0.2413(3) 0.0259(11) Uani 1 1 d .
H14 H 0.2635 0.1996 0.2618 0.031 Uiso 1 1 calc R
C13 C 0.1900(3) 0.1566(5) 0.3804(4) 0.0184(15) Uani 1 1 d .
O3 O 0.38549(19) -0.2019(3) 0.6372(3) 0.0221(11) Uani 1 1 d .
H3 H 0.3742 -0.2631 0.6460 0.026 Uiso 1 1 calc R
C14 C 0.1679(3) 0.1034(5) 0.3065(3) 0.0188(15) Uani 1 1 d .
H15 H 0.1667 0.1592 0.2679 0.023 Uiso 1 1 calc R
O7 O 0.3686(2) -0.1844(3) 0.2697(3) 0.0249(11) Uani 1 1 d .
H7 H 0.4033 -0.1530 0.2811 0.030 Uiso 1 1 calc R
C15 C 0.2129(3) -0.0824(5) 0.3024(3) 0.0180(15) Uani 1 1 d .
H16 H 0.1743 -0.1073 0.3183 0.022 Uiso 1 1 calc R
C16 C 0.2184(3) 0.0247(5) 0.2885(4) 0.0180(15) Uani 1 1 d .
O11 O 0.2700(2) 0.3949(3) 0.4500(3) 0.0294(12) Uani 1 1 d .
H17 H 0.2768 0.4171 0.4935 0.035 Uiso 1 1 calc R
C17 C 0.2749(3) 0.0574(5) 0.2620(4) 0.0187(15) Uani 1 1 d .
C18 C 0.3247(3) -0.0100(5) 0.2547(3) 0.0154(14) Uani 1 1 d .
C19 C 0.3187(3) -0.1159(5) 0.2730(4) 0.0197(16) Uani 1 1 d .
C20 C 0.2613(3) -0.1543(5) 0.2942(4) 0.0194(15) Uani 1 1 d .
C21 C 0.2564(3) -0.2703(5) 0.3075(3) 0.0172(15) Uani 1 1 d .
H21 H 0.2793 -0.3053 0.2690 0.021 Uiso 1 1 calc R
C22 C 0.2652(3) -0.2786(5) 0.4476(4) 0.0171(15) Uani 1 1 d .
H22 H 0.2288 -0.2344 0.4445 0.020 Uiso 1 1 calc R
C23 C 0.2909(3) -0.3032(5) 0.3820(3) 0.0158(15) Uani 1 1 d .
C24 C 0.3448(3) -0.3649(4) 0.3891(3) 0.0128(14) Uani 1 1 d .
C25 C 0.3701(3) -0.4070(5) 0.4558(3) 0.0153(14) Uani 1 1 d .
C26 C 0.3425(3) -0.3812(5) 0.5195(4) 0.0198(16) Uani 1 1 d .
C27 C 0.2897(3) -0.3148(5) 0.5157(4) 0.0153(15) Uani 1 1 d .
C28 C 0.2592(3) -0.2843(5) 0.5851(4) 0.0168(15) Uani 1 1 d .
H28 H 0.2821 -0.3243 0.6273 0.020 Uiso 1 1 calc R
C29 C 0.1185(3) 0.0599(5) 0.5825(4) 0.0260(17) Uani 1 1 d .
H29A H 0.1109 0.0099 0.5409 0.031 Uiso 1 1 calc R
H29B H 0.1130 0.0217 0.6285 0.031 Uiso 1 1 calc R
C30 C 0.0689(3) 0.1468(5) 0.5717(5) 0.0330(19) Uani 1 1 d .
H30A H 0.0803 0.2022 0.6088 0.040 Uiso 1 1 calc R
H30B H 0.0699 0.1780 0.5222 0.040 Uiso 1 1 calc R
C31 C 0.0014(3) 0.1094(6) 0.5789(5) 0.046(2) Uani 1 1 d .
H31A H -0.0077 0.0479 0.5464 0.055 Uiso 1 1 calc R
H31B H -0.0006 0.0860 0.6303 0.055 Uiso 1 1 calc R
C32 C -0.0499(4) 0.1889(7) 0.5599(6) 0.061(3) Uani 1 1 d .
H32A H -0.0420 0.2498 0.5923 0.092 Uiso 1 1 calc R
H32B H -0.0915 0.1585 0.5665 0.092 Uiso 1 1 calc R
H32C H -0.0496 0.2107 0.5083 0.092 Uiso 1 1 calc R
C33 C 0.1011(3) 0.0593(5) 0.3020(4) 0.0222(16) Uani 1 1 d .
H33A H 0.1013 -0.0005 0.3365 0.027 Uiso 1 1 calc R
H33B H 0.0893 0.0319 0.2515 0.027 Uiso 1 1 calc R
C34 C 0.0496(3) 0.1369(6) 0.3199(4) 0.0320(19) Uani 1 1 d .
H34A H 0.0086 0.0991 0.3192 0.038 Uiso 1 1 calc R
H34B H 0.0611 0.1637 0.3706 0.038 Uiso 1 1 calc R
C35 C 0.0401(4) 0.2278(6) 0.2684(5) 0.053(2) Uani 1 1 d .
H35A H 0.0282 0.2024 0.2173 0.063 Uiso 1 1 calc R
H35B H 0.0805 0.2677 0.2693 0.063 Uiso 1 1 calc R
C36 C -0.0122(4) 0.2985(7) 0.2911(6) 0.073(3) Uani 1 1 d .
H36A H -0.0451 0.2559 0.3106 0.109 Uiso 1 1 calc R
H36B H -0.0313 0.3379 0.2480 0.109 Uiso 1 1 calc R
H36C H 0.0061 0.3473 0.3292 0.109 Uiso 1 1 calc R
C37 C 0.1880(3) -0.3129(5) 0.2976(4) 0.0221(16) Uani 1 1 d .
H37A H 0.1651 -0.2878 0.3388 0.027 Uiso 1 1 calc R
H37B H 0.1654 -0.2853 0.2510 0.027 Uiso 1 1 calc R
C38 C 0.1863(4) -0.4313(5) 0.2957(4) 0.0328(19) Uani 1 1 d .
H38A H 0.2052 -0.4556 0.2515 0.039 Uiso 1 1 calc R
H38B H 0.2132 -0.4584 0.3397 0.039 Uiso 1 1 calc R
C39 C 0.1206(4) -0.4762(6) 0.2943(5) 0.043(2) Uani 1 1 d .
H39A H 0.1208 -0.5486 0.2750 0.052 Uiso 1 1 calc R
H39B H 0.0907 -0.4347 0.2601 0.052 Uiso 1 1 calc R
C40 C 0.0967(6) -0.4776(8) 0.3701(6) 0.088(4) Uani 1 1 d .
H40A H 0.1217 -0.5281 0.4019 0.132 Uiso 1 1 calc R
H40B H 0.0516 -0.4978 0.3649 0.132 Uiso 1 1 calc R
H40C H 0.1015 -0.4079 0.3922 0.132 Uiso 1 1 calc R
C41 C 0.1898(3) -0.3151(5) 0.5802(4) 0.0215(16) Uani 1 1 d .
H41A H 0.1666 -0.2818 0.5360 0.026 Uiso 1 1 calc R
H41B H 0.1716 -0.2876 0.6241 0.026 Uiso 1 1 calc R
C42 C 0.1785(3) -0.4321(5) 0.5758(4) 0.0266(17) Uani 1 1 d .
H42A H 0.2047 -0.4664 0.6175 0.032 Uiso 1 1 calc R
H42B H 0.1928 -0.4588 0.5294 0.032 Uiso 1 1 calc R
C43 C 0.1090(4) -0.4616(5) 0.5781(5) 0.043(2) Uani 1 1 d .
H43A H 0.0828 -0.4266 0.5367 0.051 Uiso 1 1 calc R
H43B H 0.0949 -0.4355 0.6247 0.051 Uiso 1 1 calc R
C44 C 0.0968(4) -0.5808(6) 0.5727(6) 0.055(3) Uani 1 1 d .
H44A H 0.1051 -0.6058 0.5239 0.083 Uiso 1 1 calc R
H44B H 0.0523 -0.5954 0.5800 0.083 Uiso 1 1 calc R
H44C H 0.1253 -0.6167 0.6108 0.083 Uiso 1 1 calc R
H4W H 0.3757 0.4398 0.3067 0.024(19) Uiso 1 1 d R
H3W H 0.3495 0.4130 0.3848 0.08(3) Uiso 1 1 d R
H1S H 0.4067 0.2951 0.3233 0.04(2) Uiso 1 1 d R
H1W H 0.4828 -0.0449 0.1570 0.07(3) Uiso 1 1 d R
H2W H 0.4959 0.0580 0.1668 0.05(2) Uiso 1 1 d R

loop_
_atom_site_aniso_label
_atom_site_aniso_U_11
_atom_site_aniso_U_22
_atom_site_aniso_U_33
_atom_site_aniso_U_23
_atom_site_aniso_U_13
_atom_site_aniso_U_12
O1 0.019(2) 0.011(2) 0.036(3) -0.003(2) 0.003(2) -0.0065(19)
C1 0.013(3) 0.013(4) 0.026(4) -0.006(3) 0.006(3) 0.002(3)
N1I 0.029(4) 0.020(3) 0.034(4) -0.004(3) 0.005(3) -0.004(3)
C1I 0.028(4) 0.034(5) 0.030(4) 0.004(4) 0.015(3) -0.008(4)
S1S 0.0162(8) 0.0163(9) 0.0258(10) -0.0006(8) 0.0029(7) 0.0018(7)
O1S 0.021(3) 0.015(2) 0.039(3) -0.002(2) -0.010(2) 0.007(2)
O1W 0.031(3) 0.020(3) 0.024(3) 0.005(2) 0.010(2) -0.010(2)
C2 0.022(4) 0.020(4) 0.014(4) -0.003(3) 0.005(3) 0.003(3)
N2I 0.027(3) 0.021(3) 0.021(3) 0.004(3) 0.008(3) -0.003(3)
C2I 0.033(4) 0.019(4) 0.030(4) 0.004(3) 0.010(3) -0.007(3)
O2S 0.041(3) 0.025(3) 0.026(3) 0.006(2) 0.015(2) 0.005(2)
O2W 0.040(3) 0.021(3) 0.032(3) -0.004(2) 0.014(2) -0.002(2)
O8 0.022(3) 0.032(3) 0.024(3) -0.006(2) 0.012(2) -0.005(2)
C3 0.014(3) 0.022(4) 0.015(4) -0.001(3) 0.006(3) 0.003(3)
C3I 0.022(4) 0.024(4) 0.033(4) 0.001(3) 0.008(3) -0.005(3)
O3S 0.025(3) 0.022(3) 0.027(3) -0.002(2) 0.000(2) 0.011(2)
O5 0.015(2) 0.025(3) 0.023(3) 0.009(2) 0.004(2) 0.007(2)
C4 0.021(4) 0.018(4) 0.018(4) -0.002(3) 0.004(3) -0.010(3)
C4I 0.029(4) 0.023(4) 0.044(5) 0.001(4) 0.004(4) 0.000(3)
O4S 0.022(3) 0.013(2) 0.040(3) -0.004(2) 0.008(2) -0.006(2)
O12 0.029(3) 0.014(2) 0.025(3) -0.008(2) -0.001(2) -0.005(2)
C5 0.019(4) 0.013(4) 0.022(4) 0.004(3) 0.005(3) -0.003(3)
C5I 0.041(5) 0.033(5) 0.038(5) 0.002(4) 0.004(4) 0.008(4)
O2 0.013(2) 0.020(3) 0.035(3) -0.003(2) 0.000(2) -0.003(2)
C6 0.019(4) 0.017(4) 0.016(4) -0.001(3) 0.005(3) -0.005(3)
C6I 0.034(4) 0.034(5) 0.033(5) -0.008(4) 0.005(4) -0.001(4)
O6 0.035(3) 0.020(3) 0.022(3) 0.002(2) 0.013(2) 0.010(2)
C7 0.011(3) 0.018(4) 0.021(4) -0.002(3) 0.005(3) 0.009(3)
O4 0.034(3) 0.030(3) 0.017(3) 0.006(2) 0.007(2) 0.020(2)
C8 0.013(3) 0.013(3) 0.024(4) 0.007(3) 0.006(3) 0.002(3)
C9 0.016(3) 0.014(4) 0.031(4) 0.001(3) 0.004(3) 0.004(3)
O10 0.039(3) 0.015(3) 0.037(3) -0.005(2) 0.012(2) -0.010(2)
C10 0.023(4) 0.020(4) 0.033(4) 0.004(4) 0.009(3) 0.000(3)
C11 0.019(4) 0.013(4) 0.032(4) 0.000(3) 0.000(3) 0.002(3)
C12 0.023(4) 0.012(3) 0.020(4) 0.003(3) 0.005(3) 0.000(3)
O9 0.025(3) 0.019(3) 0.034(3) 0.000(2) 0.008(2) -0.001(2)
C13 0.015(3) 0.015(4) 0.024(4) -0.002(3) -0.001(3) 0.004(3)
O3 0.016(2) 0.016(2) 0.035(3) 0.004(2) 0.007(2) 0.0067(19)
C14 0.020(4) 0.021(4) 0.015(4) 0.001(3) 0.003(3) 0.001(3)
O7 0.018(2) 0.019(3) 0.041(3) -0.003(2) 0.012(2) -0.003(2)
C15 0.018(4) 0.017(4) 0.016(4) 0.002(3) -0.006(3) -0.003(3)
C16 0.011(3) 0.018(4) 0.023(4) 0.001(3) -0.003(3) 0.002(3)
O11 0.043(3) 0.014(3) 0.032(3) -0.006(2) 0.010(3) -0.009(2)
C17 0.023(4) 0.014(4) 0.019(4) 0.004(3) 0.001(3) -0.002(3)
C18 0.018(4) 0.014(4) 0.014(3) -0.005(3) 0.004(3) -0.008(3)
C19 0.020(4) 0.018(4) 0.020(4) -0.004(3) 0.000(3) 0.006(3)
C20 0.021(4) 0.020(4) 0.018(4) 0.000(3) 0.006(3) -0.003(3)
C21 0.014(3) 0.019(4) 0.018(4) -0.001(3) -0.004(3) 0.008(3)
C22 0.016(3) 0.006(3) 0.029(4) -0.004(3) 0.002(3) 0.001(3)
C23 0.015(3) 0.014(3) 0.020(4) -0.001(3) 0.008(3) -0.003(3)
C24 0.009(3) 0.009(3) 0.021(4) 0.005(3) 0.006(3) 0.001(3)
C25 0.016(3) 0.018(4) 0.012(4) -0.004(3) 0.005(3) 0.004(3)
C26 0.023(4) 0.014(4) 0.020(4) 0.000(3) -0.007(3) -0.003(3)
C27 0.015(3) 0.008(3) 0.024(4) 0.003(3) 0.006(3) -0.004(3)
C28 0.021(4) 0.008(3) 0.019(4) -0.003(3) -0.006(3) 0.002(3)
C29 0.022(4) 0.017(4) 0.041(5) -0.001(3) 0.013(3) 0.002(3)
C30 0.021(4) 0.024(4) 0.053(5) 0.002(4) 0.002(4) 0.001(3)
C31 0.029(5) 0.040(5) 0.072(6) -0.007(5) 0.018(4) 0.011(4)
C32 0.035(5) 0.057(6) 0.094(8) 0.023(6) 0.016(5) 0.015(4)
C33 0.016(4) 0.017(4) 0.035(4) 0.001(3) 0.008(3) -0.004(3)
C34 0.018(4) 0.035(5) 0.044(5) -0.004(4) 0.006(3) 0.001(3)
C35 0.056(6) 0.032(5) 0.072(7) 0.005(5) 0.013(5) 0.004(4)
C36 0.053(6) 0.042(6) 0.122(10) -0.007(6) 0.008(6) 0.017(5)
C37 0.017(4) 0.013(4) 0.034(4) 0.002(3) -0.002(3) -0.003(3)
C38 0.036(5) 0.027(4) 0.033(5) 0.001(4) -0.006(4) -0.002(4)
C39 0.045(5) 0.034(5) 0.051(6) -0.008(4) 0.006(4) -0.010(4)
C40 0.115(10) 0.067(7) 0.093(9) -0.017(6) 0.057(8) -0.036(7)
C41 0.023(4) 0.020(4) 0.022(4) -0.007(3) 0.004(3) 0.009(3)
C42 0.030(4) 0.015(4) 0.037(5) 0.000(3) 0.010(3) -0.006(3)
C43 0.045(5) 0.015(4) 0.073(6) -0.013(4) 0.029(5) -0.011(4)
C44 0.050(6) 0.023(5) 0.096(8) -0.006(5) 0.023(5) -0.002(4)

loop_
_atom_type_symbol
_atom_type_description
_atom_type_scat_dispersion_real
_atom_type_scat_dispersion_imag
_atom_type_scat_source
C C 0.0033 0.0016 'International Tables Vol C Tables 4.2.6.8 and 6.1.1.4'
H H 0.0000 0.0000 'International Tables Vol C Tables 4.2.6.8 and 6.1.1.4'
N N 0.0061 0.0033 'International Tables Vol C Tables 4.2.6.8 and 6.1.1.4'
O O 0.0106 0.0060 'International Tables Vol C Tables 4.2.6.8 and 6.1.1.4'
S S 0.1246 0.1234 'International Tables Vol C Tables 4.2.6.8 and 6.1.1.4'

loop_
_geom_angle_atom_site_label_1
_geom_angle_atom_site_label_2
_geom_angle_atom_site_label_3
_geom_angle
C5 O1 H1 109.5
C2 C1 C6 122.8(6)
C2 C1 H2 118.6
C6 C1 H2 118.6
C3I N1I C1I 108.4(6)
C3I N1I C4I 124.7(6)
C1I N1I C4I 126.5(6)
C2I C1I N1I 107.8(6)
C2I C1I H1I 126.1
N1I C1I H1I 126.1
O1S S1S O3S 111.5(3)
O1S S1S O4S 113.4(3)
O3S S1S O4S 113.7(3)
O1S S1S O2S 104.2(3)
O3S S1S O2S 107.1(3)
O4S S1S O2S 106.1(3)
H1W O1W H2W 104.1
C1 C2 C3 117.7(6)
C1 C2 C28 124.1(6)
C3 C2 C28 118.2(6)
C3I N2I C2I 107.4(6)
C3I N2I C6I 124.4(6)
C2I N2I C6I 128.1(6)
C1I C2I N2I 107.3(6)
C1I C2I H2I 126.4
N2I C2I H2I 126.4
S1S O2S H1S 100.7
H4W O2W H3W 113.2
C18 O8 H8 109.5
O3 C3 C4 114.4(5)
O3 C3 C2 124.8(6)
C4 C3 C2 120.8(6)
N1I C3I N2I 109.2(6)
N1I C3I H3I 125.4
N2I C3I H3I 125.4
C25 O5 H5 109.5
O2 C4 C5 118.2(6)
O2 C4 C3 122.2(6)
C5 C4 C3 119.7(6)
N1I C4I C5I 113.2(6)
N1I C4I H4I1 108.9
C5I C4I H4I1 108.9
N1I C4I H4I2 108.9
C5I C4I H4I2 108.9
H4I1 C4I H4I2 107.8
C10 O12 H12 109.5
O1 C5 C4 121.4(6)
O1 C5 C6 117.4(6)
C4 C5 C6 121.2(6)
C4I C5I H5I1 109.5
C4I C5I H5I2 109.5
H5I1 C5I H5I2 109.5
C4I C5I H5I3 109.5
H5I1 C5I H5I3 109.5
H5I2 C5I H5I3 109.5
C4 O2 H13 109.5
C5 C6 C1 117.5(6)
C5 C6 C7 119.5(5)
C1 C6 C7 123.0(6)
N2I C6I H6I1 109.5
N2I C6I H6I2 109.5
H6I1 C6I H6I2 109.5
N2I C6I H6I3 109.5
H6I1 C6I H6I3 109.5
H6I2 C6I H6I3 109.5
C24 O6 H6 107.8
C6 C7 C9 109.3(5)
C6 C7 C29 113.0(5)
C9 C7 C29 111.3(5)
C6 C7 H9 107.7
C9 C7 H9 107.7
C29 C7 H9 107.7
C26 O4 H4 109.5
C13 C8 C9 122.1(6)
C13 C8 H11 119.0
C9 C8 H11 119.0
C8 C9 C10 117.4(6)
C8 C9 C7 121.1(6)
C10 C9 C7 121.5(6)
C12 O10 H10 109.5
O12 C10 C11 113.9(6)
O12 C10 C9 125.2(6)
C11 C10 C9 120.9(7)
C10 C11 C12 120.7(6)
C10 C11 O11 120.6(6)
C12 C11 O11 118.6(6)
C11 C12 C13 120.2(6)
C11 C12 O10 120.7(6)
C13 C12 O10 119.1(6)
C17 O9 H14 109.5
C12 C13 C8 118.7(6)
C12 C13 C14 121.0(6)
C8 C13 C14 120.3(6)
C3 O3 H3 109.5
C33 C14 C16 114.2(5)
C33 C14 C13 113.7(5)
C16 C14 C13 109.3(5)
C33 C14 H15 106.3
C16 C14 H15 106.3
C13 C14 H15 106.3
C19 O7 H7 109.5
C20 C15 C16 123.3(6)
C20 C15 H16 118.4
C16 C15 H16 118.4
C17 C16 C15 116.5(6)
C17 C16 C14 121.2(6)
C15 C16 C14 122.1(6)
C11 O11 H17 109.5
O9 C17 C18 113.2(5)
O9 C17 C16 124.5(6)
C18 C17 C16 122.3(6)
O8 C18 C17 122.0(6)
O8 C18 C19 118.6(6)
C17 C18 C19 119.4(6)
O7 C19 C20 118.5(6)
O7 C19 C18 120.9(6)
C20 C19 C18 120.6(6)
C15 C20 C19 117.6(6)
C15 C20 C21 124.5(6)
C19 C20 C21 117.8(6)
C20 C21 C23 112.3(5)
C20 C21 C37 114.3(5)
C23 C21 C37 110.7(5)
C20 C21 H21 106.3
C23 C21 H21 106.3
C37 C21 H21 106.3
C27 C22 C23 123.6(6)
C27 C22 H22 118.2
C23 C22 H22 118.2
C24 C23 C22 116.3(6)
C24 C23 C21 123.1(6)
C22 C23 C21 120.4(5)
C23 C24 C25 122.5(6)
C23 C24 O6 122.4(5)
C25 C24 O6 115.1(5)
O5 C25 C24 124.1(5)
O5 C25 C26 116.9(5)
C24 C25 C26 119.0(6)
O4 C26 C25 120.9(6)
O4 C26 C27 118.5(6)
C25 C26 C27 120.6(6)
C22 C27 C26 117.8(6)
C22 C27 C28 120.8(5)
C26 C27 C28 121.5(6)
C41 C28 C2 113.7(5)
C41 C28 C27 112.3(5)
C2 C28 C27 109.5(5)
C41 C28 H28 107.0
C2 C28 H28 107.0
C27 C28 H28 107.0
C30 C29 C7 113.4(5)
C30 C29 H29A 108.9
C7 C29 H29A 108.9
C30 C29 H29B 108.9
C7 C29 H29B 108.9
H29A C29 H29B 107.7
C31 C30 C29 113.3(6)
C31 C30 H30A 108.9
C29 C30 H30A 108.9
C31 C30 H30B 108.9
C29 C30 H30B 108.9
H30A C30 H30B 107.7
C32 C31 C30 115.1(7)
C32 C31 H31A 108.5
C30 C31 H31A 108.5
C32 C31 H31B 108.5
C30 C31 H31B 108.5
H31A C31 H31B 107.5
C31 C32 H32A 109.5
C31 C32 H32B 109.5
H32A C32 H32B 109.5
C31 C32 H32C 109.5
H32A C32 H32C 109.5
H32B C32 H32C 109.5
C14 C33 C34 115.1(5)
C14 C33 H33A 108.5
C34 C33 H33A 108.5
C14 C33 H33B 108.5
C34 C33 H33B 108.5
H33A C33 H33B 107.5
C35 C34 C33 114.7(6)
C35 C34 H34A 108.6
C33 C34 H34A 108.6
C35 C34 H34B 108.6
C33 C34 H34B 108.6
H34A C34 H34B 107.6
C34 C35 C36 109.9(8)
C34 C35 H35A 109.7
C36 C35 H35A 109.7
C34 C35 H35B 109.7
C36 C35 H35B 109.7
H35A C35 H35B 108.2
C35 C36 H36A 109.5
C35 C36 H36B 109.5
H36A C36 H36B 109.5
C35 C36 H36C 109.5
H36A C36 H36C 109.5
H36B C36 H36C 109.5
C38 C37 C21 112.2(6)
C38 C37 H37A 109.2
C21 C37 H37A 109.2
C38 C37 H37B 109.2
C21 C37 H37B 109.2
H37A C37 H37B 107.9
C39 C38 C37 113.8(6)
C39 C38 H38A 108.8
C37 C38 H38A 108.8
C39 C38 H38B 108.8
C37 C38 H38B 108.8
H38A C38 H38B 107.7
C38 C39 C40 112.9(8)
C38 C39 H39A 109.0
C40 C39 H39A 109.0
C38 C39 H39B 109.0
C40 C39 H39B 109.0
H39A C39 H39B 107.8
C39 C40 H40A 109.5
C39 C40 H40B 109.5
H40A C40 H40B 109.5
C39 C40 H40C 109.5
H40A C40 H40C 109.5
H40B C40 H40C 109.5
C28 C41 C42 114.0(5)
C28 C41 H41A 108.8
C42 C41 H41A 108.8
C28 C41 H41B 108.8
C42 C41 H41B 108.8
H41A C41 H41B 107.7
C41 C42 C43 113.0(6)
C41 C42 H42A 109.0
C43 C42 H42A 109.0
C41 C42 H42B 109.0
C43 C42 H42B 109.0
H42A C42 H42B 107.8
C42 C43 C44 113.4(6)
C42 C43 H43A 108.9
C44 C43 H43A 108.9
C42 C43 H43B 108.9
C44 C43 H43B 108.9
H43A C43 H43B 107.7
C43 C44 H44A 109.5
C43 C44 H44B 109.5
H44A C44 H44B 109.5
C43 C44 H44C 109.5
H44A C44 H44C 109.5
H44B C44 H44C 109.5

loop_
_geom_bond_atom_site_label_1
_geom_bond_atom_site_label_2
_geom_bond_distance
O1 C5 1.378(7)
O1 H1 0.8400
C1 C2 1.382(9)
C1 C6 1.400(9)
C1 H2 0.9500
N1I C3I 1.313(8)
N1I C1I 1.373(9)
N1I C4I 1.472(9)
C1I C2I 1.337(9)
C1I H1I 0.9500
S1S O1S 1.446(4)
S1S O3S 1.448(4)
S1S O4S 1.455(4)
S1S O2S 1.567(5)
O1W H1W 0.7433
O1W H2W 0.9639
C2 C3 1.401(9)
C2 C28 1.525(8)
N2I C3I 1.343(8)
N2I C2I 1.379(8)
N2I C6I 1.458(9)
C2I H2I 0.9500
O2S H1S 1.0271
O2W H4W 0.9552
O2W H3W 0.9881
O8 C18 1.359(7)
O8 H8 0.8400
C3 O3 1.377(7)
C3 C4 1.389(9)
C3I H3I 0.9500
O5 C25 1.363(7)
O5 H5 0.8400
C4 O2 1.356(7)
C4 C5 1.383(9)
C4I C5I 1.488(10)
C4I H4I1 0.9900
C4I H4I2 0.9900
O12 C10 1.371(8)
O12 H12 0.8400
C5 C6 1.395(9)
C5I H5I1 0.9800
C5I H5I2 0.9800
C5I H5I3 0.9800
O2 H13 0.8400
C6 C7 1.528(8)
C6I H6I1 0.9800
C6I H6I2 0.9800
C6I H6I3 0.9800
O6 C24 1.393(7)
O6 H6 0.8674
C7 C9 1.531(9)
C7 C29 1.538(9)
C7 H9 1.0000
O4 C26 1.358(7)
O4 H4 0.8400
C8 C13 1.388(9)
C8 C9 1.394(9)
C8 H11 0.9500
C9 C10 1.396(9)
O10 C12 1.387(8)
O10 H10 0.8400
C10 C11 1.375(9)
C11 C12 1.377(9)
C11 O11 1.378(7)
C12 C13 1.385(9)
O9 C17 1.376(7)
O9 H14 0.8400
C13 C14 1.534(9)
O3 H3 0.8400
C14 C33 1.510(8)
C14 C16 1.529(9)
C14 H15 1.0000
O7 C19 1.375(7)
O7 H7 0.8400
C15 C20 1.394(9)
C15 C16 1.401(9)
C15 H16 0.9500
C16 C17 1.398(9)
O11 H17 0.8400
C17 C18 1.377(9)
C18 C19 1.404(9)
C19 C20 1.400(9)
C20 C21 1.510(9)
C21 C23 1.526(9)
C21 C37 1.532(8)
C21 H21 1.0000
C22 C27 1.371(9)
C22 C23 1.403(9)
C22 H22 0.9500
C23 C24 1.378(8)
C24 C25 1.381(8)
C25 C26 1.394(9)
C26 C27 1.396(9)
C27 C28 1.533(9)
C28 C41 1.509(9)
C28 H28 1.0000
C29 C30 1.524(9)
C29 H29A 0.9900
C29 H29B 0.9900
C30 C31 1.520(10)
C30 H30A 0.9900
C30 H30B 0.9900
C31 C32 1.496(10)
C31 H31A 0.9900
C31 H31B 0.9900
C32 H32A 0.9800
C32 H32B 0.9800
C32 H32C 0.9800
C33 C34 1.534(9)
C33 H33A 0.9900
C33 H33B 0.9900
C34 C35 1.494(11)
C34 H34A 0.9900
C34 H34B 0.9900
C35 C36 1.520(11)
C35 H35A 0.9900
C35 H35B 0.9900
C36 H36A 0.9800
C36 H36B 0.9800
C36 H36C 0.9800
C37 C38 1.516(9)
C37 H37A 0.9900
C37 H37B 0.9900
C38 C39 1.496(10)
C38 H38A 0.9900
C38 H38B 0.9900
C39 C40 1.524(13)
C39 H39A 0.9900
C39 H39B 0.9900
C40 H40A 0.9800
C40 H40B 0.9800
C40 H40C 0.9800
C41 C42 1.517(9)
C41 H41A 0.9900
C41 H41B 0.9900
C42 C43 1.517(10)
C42 H42A 0.9900
C42 H42B 0.9900
C43 C44 1.548(10)
C43 H43A 0.9900
C43 H43B 0.9900
C44 H44A 0.9800
C44 H44B 0.9800
C44 H44C 0.9800

loop_
_geom_torsion_atom_site_label_1
_geom_torsion_atom_site_label_2
_geom_torsion_atom_site_label_3
_geom_torsion_atom_site_label_4
_geom_torsion
C3I N1I C1I C2I 1.6(8)
C4I N1I C1I C2I 174.5(6)
C6 C1 C2 C3 -1.6(9)
C6 C1 C2 C28 179.4(6)
N1I C1I C2I N2I -0.9(8)
C3I N2I C2I C1I -0.1(8)
C6I N2I C2I C1I -177.5(6)
C1 C2 C3 O3 -172.0(6)
C28 C2 C3 O3 7.0(9)
C1 C2 C3 C4 5.9(9)
C28 C2 C3 C4 -175.0(6)
C1I N1I C3I N2I -1.7(8)
C4I N1I C3I N2I -174.7(6)
C2I N2I C3I N1I 1.2(8)
C6I N2I C3I N1I 178.7(6)
O3 C3 C4 O2 -6.6(9)
C2 C3 C4 O2 175.2(6)
O3 C3 C4 C5 173.0(6)
C2 C3 C4 C5 -5.1(9)
C3I N1I C4I C5I -139.2(7)
C1I N1I C4I C5I 49.0(10)
O2 C4 C5 O1 1.9(9)
C3 C4 C5 O1 -177.7(6)
O2 C4 C5 C6 179.6(6)
C3 C4 C5 C6 -0.1(10)
O1 C5 C6 C1 -178.1(6)
C4 C5 C6 C1 4.2(9)
O1 C5 C6 C7 2.8(9)
C4 C5 C6 C7 -174.9(6)
C2 C1 C6 C5 -3.3(9)
C2 C1 C6 C7 175.7(6)
C5 C6 C7 C9 80.5(7)
C1 C6 C7 C9 -98.5(7)
C5 C6 C7 C29 -155.0(6)
C1 C6 C7 C29 25.9(9)
C13 C8 C9 C10 -2.1(9)
C13 C8 C9 C7 177.1(5)
C6 C7 C9 C8 78.5(7)
C29 C7 C9 C8 -47.0(8)
C6 C7 C9 C10 -102.3(7)
C29 C7 C9 C10 132.2(6)
C8 C9 C10 O12 178.5(6)
C7 C9 C10 O12 -0.7(10)
C8 C9 C10 C11 1.4(9)
C7 C9 C10 C11 -177.8(6)
O12 C10 C11 C12 -177.3(6)
C9 C10 C11 C12 0.1(10)
O12 C10 C11 O11 3.3(9)
C9 C10 C11 O11 -179.3(6)
C10 C11 C12 C13 -0.9(10)
O11 C11 C12 C13 178.5(6)
C10 C11 C12 O10 178.8(6)
O11 C11 C12 O10 -1.8(9)
C11 C12 C13 C8 0.2(9)
O10 C12 C13 C8 -179.6(5)
C11 C12 C13 C14 -179.2(6)
O10 C12 C13 C14 1.1(9)
C9 C8 C13 C12 1.4(9)
C9 C8 C13 C14 -179.3(6)
C12 C13 C14 C33 -133.4(6)
C8 C13 C14 C33 47.3(8)
C12 C13 C14 C16 97.6(7)
C8 C13 C14 C16 -81.7(7)
C20 C15 C16 C17 3.0(9)
C20 C15 C16 C14 -172.7(6)
C33 C14 C16 C17 154.7(6)
C13 C14 C16 C17 -76.7(8)
C33 C14 C16 C15 -29.9(9)
C13 C14 C16 C15 98.8(7)
C15 C16 C17 O9 176.1(6)
C14 C16 C17 O9 -8.2(10)
C15 C16 C17 C18 -4.6(9)
C14 C16 C17 C18 171.1(6)
O9 C17 C18 O8 3.1(9)
C16 C17 C18 O8 -176.3(6)
O9 C17 C18 C19 -179.2(5)
C16 C17 C18 C19 1.4(10)
O8 C18 C19 O7 0.7(9)
C17 C18 C19 O7 -177.1(6)
O8 C18 C19 C20 -178.5(6)
C17 C18 C19 C20 3.8(9)
C16 C15 C20 C19 1.9(10)
C16 C15 C20 C21 -178.8(6)
O7 C19 C20 C15 175.5(5)
C18 C19 C20 C15 -5.3(9)
O7 C19 C20 C21 -3.8(9)
C18 C19 C20 C21 175.4(6)
C15 C20 C21 C23 -101.5(7)
C19 C20 C21 C23 77.8(7)
C15 C20 C21 C37 25.6(9)
C19 C20 C21 C37 -155.1(6)
C27 C22 C23 C24 -1.9(9)
C27 C22 C23 C21 172.8(6)
C20 C21 C23 C24 -112.8(7)
C37 C21 C23 C24 118.1(6)
C20 C21 C23 C22 72.8(7)
C37 C21 C23 C22 -56.2(7)
C22 C23 C24 C25 4.5(9)
C21 C23 C24 C25 -170.0(6)
C22 C23 C24 O6 -177.5(5)
C21 C23 C24 O6 7.9(9)
C23 C24 C25 O5 175.2(6)
O6 C24 C25 O5 -2.9(9)
C23 C24 C25 C26 -4.1(9)
O6 C24 C25 C26 177.9(5)
O5 C25 C26 O4 2.3(9)
C24 C25 C26 O4 -178.4(6)
O5 C25 C26 C27 -178.5(5)
C24 C25 C26 C27 0.8(9)
C23 C22 C27 C26 -1.1(9)
C23 C22 C27 C28 179.8(5)
O4 C26 C27 C22 -179.1(5)
C25 C26 C27 C22 1.7(9)
O4 C26 C27 C28 0.0(9)
C25 C26 C27 C28 -179.2(6)
C1 C2 C28 C41 -20.8(9)
C3 C2 C28 C41 160.2(6)
C1 C2 C28 C27 105.7(7)
C3 C2 C28 C27 -73.3(7)
C22 C27 C28 C41 57.9(7)
C26 C27 C28 C41 -121.2(6)
C22 C27 C28 C2 -69.4(7)
C26 C27 C28 C2 111.5(6)
C6 C7 C29 C30 174.3(6)
C9 C7 C29 C30 -62.4(8)
C7 C29 C30 C31 -171.5(7)
C29 C30 C31 C32 -173.0(7)
C16 C14 C33 C34 180.0(6)
C13 C14 C33 C34 53.6(8)
C14 C33 C34 C35 62.7(9)
C33 C34 C35 C36 179.5(7)
C20 C21 C37 C38 168.2(6)
C23 C21 C37 C38 -63.9(7)
C21 C37 C38 C39 173.8(6)
C37 C38 C39 C40 -79.3(9)
C2 C28 C41 C42 -171.1(6)
C27 C28 C41 C42 63.9(7)
C28 C41 C42 C43 174.7(6)
C41 C42 C43 C44 179.4(7)

_cod_duplicate_entry 7235408
